data_4119736
loop_
_publ_author_name
'Nicholas C. Burtch'
'Himanshu Jasuja'
'David Dubbeldam'
'Krista S. Walton'

_publ_section_title
;
 Molecular-level Insight into Unusual Low Pressure CO2 Affinity in
 Pillared Metal-Organic Frameworks
;
_journal_name_full 'Journal of the American Chemical Society'
_journal_page_first 7172
_journal_page_last 7180
_journal_paper_doi 10.1021/ja310770c
_journal_volume 135
_journal_year 2013
_chemical_formula_sum 'C H N O Zn'
_chemical_formula_weight 108.40
_chemical_name_systematic
; 
 ? 
;
_space_group_IT_number 123
_symmetry_space_group_name_Hall '-P 4 2'
_symmetry_space_group_name_H-M 'P 4/m m m'
_atom_sites_solution_hydrogens geom
_atom_sites_solution_primary direct
_atom_sites_solution_secondary difmap
_audit_creation_method SHELXL-97
_cell_angle_alpha 90.00
_cell_angle_beta 90.00
_cell_angle_gamma 90.00
_cell_formula_units_Z 28
_cell_length_a 15.3916(15)
_cell_length_b 15.3916(15)
_cell_length_c 9.588(2)
_cell_measurement_temperature 173(2)
_cell_volume 2271.4(6)
_computing_structure_refinement 'SHELXL-97 (Sheldrick, 1997)'
_computing_structure_solution 'SHELXS-97 (Sheldrick, 1990)'
_diffrn_ambient_temperature 173(2)
_diffrn_measured_fraction_theta_full 0.994
_diffrn_measured_fraction_theta_max 0.994
_diffrn_radiation_monochromator graphite
_diffrn_radiation_source 'fine-focus sealed tube'
_diffrn_radiation_type MoK\a
_diffrn_radiation_wavelength 0.71073
_diffrn_reflns_av_R_equivalents 0.1061
_diffrn_reflns_av_sigmaI/netI 0.0818
_diffrn_reflns_limit_h_max 19
_diffrn_reflns_limit_h_min -19
_diffrn_reflns_limit_k_max 17
_diffrn_reflns_limit_k_min -14
_diffrn_reflns_limit_l_max 12
_diffrn_reflns_limit_l_min -6
_diffrn_reflns_number 9779
_diffrn_reflns_theta_full 27.57
_diffrn_reflns_theta_max 27.57
_diffrn_reflns_theta_min 1.32
_exptl_absorpt_coefficient_mu 7.303
_exptl_crystal_density_diffrn 2.219
_exptl_crystal_F_000 1456
_refine_diff_density_max 3.283
_refine_diff_density_min -1.286
_refine_diff_density_rms 0.276
_refine_ls_extinction_coef 0.014(7)
_refine_ls_extinction_expression Fc^*^=kFc[1+0.001xFc^2^\l^3^/sin(2\q)]^-1/4^
_refine_ls_extinction_method SHELXL
_refine_ls_goodness_of_fit_ref 1.981
_refine_ls_hydrogen_treatment mixed
_refine_ls_matrix_type full
_refine_ls_number_parameters 72
_refine_ls_number_reflns 1563
_refine_ls_number_restraints 0
_refine_ls_restrained_S_all 1.981
_refine_ls_R_factor_all 0.2166
_refine_ls_R_factor_gt 0.1470
_refine_ls_shift/su_max 0.381
_refine_ls_shift/su_mean 0.099
_refine_ls_structure_factor_coef Fsqd
_refine_ls_weighting_details 'calc w=1/[\s^2^(Fo^2^)+(0.2000P)^2^+0.0000P] where P=(Fo^2^+2Fc^2^)/3'
_refine_ls_weighting_scheme calc
_refine_ls_wR_factor_gt 0.5084
_refine_ls_wR_factor_ref 0.5507
_reflns_number_gt 797
_reflns_number_total 1563
_reflns_threshold_expression >2sigma(I)
_cod_data_source_file ja310770c_si_003.cif
_cod_data_source_block c:\hms-2\sad
_cod_original_cell_volume 2271.3(6)
_cod_database_code 4119736

loop_
_symmetry_equiv_pos_as_xyz
'x, y, z'
'-y, x, z'
'-x, -y, z'
'y, -x, z'
'x, -y, -z'
'-x, y, -z'
'y, x, -z'
'-y, -x, -z'
'-x, -y, -z'
'y, -x, -z'
'x, y, -z'
'-y, x, -z'
'-x, y, z'
'x, -y, z'
'-y, -x, z'
'y, x, z'

loop_
_atom_site_label
_atom_site_type_symbol
_atom_site_fract_x
_atom_site_fract_y
_atom_site_fract_z
_atom_site_U_iso_or_equiv
_atom_site_adp_type
_atom_site_occupancy
_atom_site_symmetry_multiplicity
_atom_site_calc_flag
_atom_site_refinement_flags
Zn1 Zn 0.5000 0.5000 0.3486(3) 0.0280(14) Uani 1 8 d S
Zn2 Zn 0.0000 0.0000 0.3481(3) 0.0213(13) Uani 1 8 d S
O1 O 0.4078(6) 0.4078(6) 0.3840(12) 0.083(6) Uani 1 2 d S
O2 O 0.0906(5) 0.0906(5) 0.3852(11) 0.059(4) Uani 1 2 d S
N2 N 0.5000 0.5000 0.122(3) 0.037(7) Uani 1 8 d S
N1 N 0.0000 0.0000 0.1393(18) 0.009(4) Uani 1 8 d S
C1 C 0.3874(14) 0.3874(14) 0.5000 0.046(7) Uani 1 4 d S
C2 C 0.3070(11) 0.3070(11) 0.5000 0.058(10) Uani 1 4 d S
C6 C 0.1819(10) 0.1819(10) 0.5000 0.024(4) Uani 1 4 d S
C7 C 0.1188(10) 0.1188(10) 0.5000 0.042(7) Uani 1 4 d S
C8 C 0.0864(14) 0.0000 0.0780(16) 0.141(15) Uani 1 2 d S
C9 C 0.4397(13) 0.4397(13) 0.080(3) 0.161(17) Uani 1 2 d S
C3 C 0.3172(15) 0.2430(18) 0.422(3) 0.153(12) Uani 1 1 d .
C5 C 0.1885(19) 0.2535(18) 0.383(3) 0.131(11) Uani 1 1 d .

loop_
_atom_site_aniso_label
_atom_site_aniso_U_11
_atom_site_aniso_U_22
_atom_site_aniso_U_33
_atom_site_aniso_U_23
_atom_site_aniso_U_13
_atom_site_aniso_U_12
Zn1 0.0383(19) 0.0383(19) 0.0074(17) 0.000 0.000 0.000
Zn2 0.0272(17) 0.0272(17) 0.0095(17) 0.000 0.000 0.000
O1 0.116(9) 0.116(9) 0.017(5) 0.011(4) 0.011(4) -0.078(12)
O2 0.073(7) 0.073(7) 0.030(6) 0.006(3) 0.006(3) -0.055(8)
N2 0.036(11) 0.036(11) 0.038(15) 0.000 0.000 0.000
N1 0.013(7) 0.013(7) 0.001(8) 0.000 0.000 0.000
C1 0.049(11) 0.049(11) 0.039(12) 0.000 0.000 0.028(14)
C2 0.083(16) 0.083(16) 0.007(9) 0.000 0.000 -0.063(19)
C6 0.021(7) 0.021(7) 0.030(10) 0.000 0.000 -0.006(10)
C7 0.063(12) 0.063(12) 0.001(7) 0.000 0.000 -0.048(14)
C8 0.032(11) 0.39(5) 0.006(7) 0.000 -0.021(7) 0.000
C9 0.20(3) 0.20(3) 0.08(2) -0.010(12) -0.010(12) -0.11(3)
C3 0.114(16) 0.18(2) 0.17(2) -0.120(19) 0.098(16) -0.075(16)
C5 0.15(2) 0.13(2) 0.113(16) -0.024(15) 0.023(15) -0.059(19)

loop_
_atom_type_symbol
_atom_type_description
_atom_type_scat_dispersion_real
_atom_type_scat_dispersion_imag
_atom_type_scat_source
C C 0.0033 0.0016 'International Tables Vol C Tables 4.2.6.8 and 6.1.1.4'
H H 0.0000 0.0000 'International Tables Vol C Tables 4.2.6.8 and 6.1.1.4'
N N 0.0061 0.0033 'International Tables Vol C Tables 4.2.6.8 and 6.1.1.4'
O O 0.0106 0.0060 'International Tables Vol C Tables 4.2.6.8 and 6.1.1.4'
Zn Zn 0.2839 1.4301 'International Tables Vol C Tables 4.2.6.8 and 6.1.1.4'

loop_
_geom_angle_atom_site_label_1
_geom_angle_atom_site_label_2
_geom_angle_atom_site_label_3
_geom_angle
_geom_angle_site_symmetry_1
_geom_angle_site_symmetry_3
O1 Zn1 O1 88.40(11) 3_665 4_565
O1 Zn1 O1 88.40(11) 3_665 2_655
O1 Zn1 O1 160.8(7) 4_565 2_655
O1 Zn1 O1 160.8(7) 3_665 .
O1 Zn1 O1 88.40(11) 4_565 .
O1 Zn1 O1 88.40(11) 2_655 .
O1 Zn1 N2 99.6(3) 3_665 .
O1 Zn1 N2 99.6(3) 4_565 .
O1 Zn1 N2 99.6(3) 2_655 .
O1 Zn1 N2 99.6(3) . .
O1 Zn1 Zn1 80.4(3) 3_665 9_666
O1 Zn1 Zn1 80.4(3) 4_565 9_666
O1 Zn1 Zn1 80.4(3) 2_655 9_666
O1 Zn1 Zn1 80.4(3) . 9_666
N2 Zn1 Zn1 180.000(2) . 9_666
N1 Zn2 O2 100.2(3) . 3
N1 Zn2 O2 100.2(3) . 4
O2 Zn2 O2 88.20(11) 3 4
N1 Zn2 O2 100.2(3) . 2
O2 Zn2 O2 88.20(11) 3 2
O2 Zn2 O2 159.6(7) 4 2
N1 Zn2 O2 100.2(3) . .
O2 Zn2 O2 159.6(7) 3 .
O2 Zn2 O2 88.20(11) 4 .
O2 Zn2 O2 88.20(11) 2 .
N1 Zn2 Zn2 180.000(1) . 9_556
O2 Zn2 Zn2 79.8(3) 3 9_556
O2 Zn2 Zn2 79.8(3) 4 9_556
O2 Zn2 Zn2 79.8(3) 2 9_556
O2 Zn2 Zn2 79.8(3) . 9_556
C1 O1 Zn1 121.5(17) . .
C7 O2 Zn2 129.4(12) . .
C9 N2 C9 146(3) . 3_665
C9 N2 C9 85.0(9) . 4_565
C9 N2 C9 85.0(9) 3_665 4_565
C9 N2 C9 85.0(9) . 2_655
C9 N2 C9 85.0(9) 3_665 2_655
C9 N2 C9 146(3) 4_565 2_655
C9 N2 Zn1 107.2(16) . .
C9 N2 Zn1 107.2(16) 3_665 .
C9 N2 Zn1 107.2(16) 4_565 .
C9 N2 Zn1 107.2(16) 2_655 .
C8 N1 C8 80.6(6) 4 3
C8 N1 C8 132.3(16) 4 2
C8 N1 C8 80.6(6) 3 2
C8 N1 C8 80.6(6) 4 .
C8 N1 C8 132.3(16) 3 .
C8 N1 C8 80.6(6) 2 .
C8 N1 Zn2 113.8(8) 4 .
C8 N1 Zn2 113.8(8) 3 .
C8 N1 Zn2 113.8(8) 2 .
C8 N1 Zn2 113.8(8) . .
O1 C1 O1 136(3) . 11_556
O1 C1 C2 111.9(15) . .
O1 C1 C2 111.9(15) 11_556 .
C3 C2 C3 81(3) . 16
C3 C2 C3 124(3) . 7_556
C3 C2 C3 74(3) 16 7_556
C3 C2 C3 74(3) . 11_556
C3 C2 C3 124(3) 16 11_556
C3 C2 C3 81(3) 7_556 11_556
C3 C2 C1 117.9(14) . .
C3 C2 C1 118.1(14) 16 .
C3 C2 C1 118.1(14) 7_556 .
C3 C2 C1 117.9(14) 11_556 .
C7 C6 C5 122.7(12) . 7_556
C7 C6 C5 122.7(12) . 11_556
C5 C6 C5 53(2) 7_556 11_556
C7 C6 C5 122.7(12) . 16
C5 C6 C5 91(2) 7_556 16
C5 C6 C5 115(2) 11_556 16
C7 C6 C5 122.7(12) . .
C5 C6 C5 115(2) 7_556 .
C5 C6 C5 91(2) 11_556 .
C5 C6 C5 53(2) 16 .
O2 C7 O2 122(2) . 11_556
O2 C7 C6 119.2(10) . .
O2 C7 C6 119.2(10) 11_556 .
N1 C8 C8 113.8(8) . 11
N1 C8 C8 49.7(3) . 4
C8 C8 C8 90.000(1) 11 4
N1 C8 C8 49.7(3) . 2
C8 C8 C8 90.000(1) 11 2
C8 C8 C8 89.999(2) 4 2
N2 C9 C9 107.2(16) . 11
N2 C9 C9 47.5(5) . 4_565
C9 C9 C9 90.001(2) 11 4_565
N2 C9 C9 47.5(5) . 2_655
C9 C9 C9 90.001(5) 11 2_655
C9 C9 C9 90.003(7) 4_565 2_655
C5 C3 C2 125(2) 16 .
C5 C3 C3 106.3(13) 16 11_556
C2 C3 C3 53.2(15) . 11_556
C5 C3 C3 85.7(13) 16 16
C2 C3 C3 49.5(15) . 16
C3 C3 C3 90.001(3) 11_556 16
C5 C3 C5 44.2(17) 16 .
C2 C3 C5 85.7(19) . .
C3 C3 C5 100.7(8) 11_556 .
C3 C3 C5 41.5(12) 16 .
C3 C5 C5 94.3(13) 16 16
C3 C5 C6 110.5(17) 16 .
C5 C5 C6 63.4(11) 16 .
C3 C5 C3 52.8(19) 16 .
C5 C5 C3 41.5(12) 16 .
C6 C5 C3 82.8(16) . .
C3 C5 C5 73.7(13) 16 11_556
C5 C5 C5 90.000(1) 16 11_556
C6 C5 C5 44.6(10) . 11_556
C3 C5 C5 79.3(8) . 11_556

loop_
_geom_bond_atom_site_label_1
_geom_bond_atom_site_label_2
_geom_bond_distance
_geom_bond_site_symmetry_2
Zn1 O1 2.036(14) 3_665
Zn1 O1 2.036(14) 4_565
Zn1 O1 2.036(14) 2_655
Zn1 O1 2.036(14) .
Zn1 N2 2.17(3) .
Zn1 Zn1 2.904(6) 9_666
Zn2 N1 2.002(18) .
Zn2 O2 2.003(12) 3
Zn2 O2 2.003(12) 4
Zn2 O2 2.003(12) 2
Zn2 O2 2.003(12) .
Zn2 Zn2 2.912(6) 9_556
O1 C1 1.198(15) .
O2 C7 1.261(15) .
N2 C9 1.37(3) .
N2 C9 1.37(3) 3_665
N2 C9 1.37(3) 4_565
N2 C9 1.37(3) 2_655
N1 C8 1.45(2) 4
N1 C8 1.45(2) 3
N1 C8 1.45(2) 2
N1 C8 1.45(2) .
C1 O1 1.198(15) 11_556
C1 C2 1.75(4) .
C2 C3 1.25(2) .
C2 C3 1.24(2) 16
C2 C3 1.24(2) 7_556
C2 C3 1.25(2) 11_556
C6 C7 1.37(3) .
C6 C5 1.58(3) 7_556
C6 C5 1.58(3) 11_556
C6 C5 1.58(3) 16
C6 C5 1.58(3) .
C7 O2 1.261(15) 11_556
C8 C8 1.50(3) 11
C8 C8 1.88(3) 4
C8 C8 1.88(3) 2
C9 C9 1.53(6) 11
C9 C9 1.85(4) 4_565
C9 C9 1.85(4) 2_655
C3 C5 1.35(4) 16
C3 C3 1.49(5) 11_556
C3 C3 1.62(5) 16
C3 C5 2.02(4) .
C5 C3 1.35(4) 16
C5 C5 1.41(6) 16
C5 C5 2.24(5) 11_556
